data_2013050
loop_
_publ_author_name
'Graetsch, Heribert A.'

_publ_section_title
;
 Zn location in the <i>W</i>-type hexagonal ferrite SrZnCoFe~16~O~27~
;
_journal_issue 11
_journal_name_full 'Acta Crystallographica Section C'
_journal_page_first i152
_journal_page_last i153
_journal_paper_doi 10.1107/S0108270102017316
_journal_volume 58
_journal_year 2002
_chemical_formula_iupac 'Co Fe16 O27 Sr Zn'
_chemical_formula_moiety 'Co Fe16 O27 Sr Zn'
_chemical_formula_sum 'Co Fe16 O27 Sr Zn'
_chemical_formula_weight 1537.52
_chemical_name_common 'W hexaferrite'
_chemical_name_systematic
;
strontium zinc cobalt hexadecairon oxide
;
_space_group_IT_number 194
_symmetry_cell_setting hexagonal
_symmetry_space_group_name_Hall '-P 6c 2c'
_symmetry_space_group_name_H-M 'P 63/m m c'
_atom_sites_solution_hydrogens geom
_atom_sites_solution_primary patterson
_atom_sites_solution_secondary difmap
_audit_creation_method SHELXL97
_cell_angle_alpha 90
_cell_angle_beta 90
_cell_angle_gamma 120
_cell_formula_units_Z 2
_cell_length_a 5.9020(10)
_cell_length_b 5.9020(10)
_cell_length_c 32.780(10)
_cell_measurement_reflns_used 30
_cell_measurement_temperature 293(2)
_cell_measurement_theta_max 42.5
_cell_measurement_theta_min 2.5
_cell_volume 988.9(4)
_computing_cell_refinement 'LCLSQ (Burnham, 1963)'
_computing_data_collection 'CrysAlisCCD (Oxford Diffraction, 2002)'
_computing_data_reduction 'CrysAlisRED (Oxford Diffraction, 2002)'
_computing_molecular_graphics 'ATOMS for Windows (Dowty, 1994)'
_computing_publication_material 'WinGX (Farrugia, 1999)'
_computing_structure_refinement 'SHELXL97 (Sheldrick, 1997)'
_computing_structure_solution 'SHELXS97 (Sheldrick, 1997)'
_diffrn_ambient_temperature 293(2)
_diffrn_measured_fraction_theta_full 0.995
_diffrn_measured_fraction_theta_max 0.969
_diffrn_measurement_device_type 'Xcalibur with Sapphire2 CCD-area detector'
_diffrn_measurement_method '\w and \f'
_diffrn_radiation_monochromator graphite
_diffrn_radiation_source 'fine-focus sealed tube'
_diffrn_radiation_type MoK\a
_diffrn_radiation_wavelength 0.71073
_diffrn_reflns_av_R_equivalents 0.052
_diffrn_reflns_av_sigmaI/netI 0.017
_diffrn_reflns_limit_h_max 8
_diffrn_reflns_limit_h_min -8
_diffrn_reflns_limit_k_max 8
_diffrn_reflns_limit_k_min -8
_diffrn_reflns_limit_l_max 45
_diffrn_reflns_limit_l_min -45
_diffrn_reflns_number 16610
_diffrn_reflns_theta_full 26.00
_diffrn_reflns_theta_max 31.39
_diffrn_reflns_theta_min 3.73
_diffrn_standards_decay_% none
_diffrn_standards_interval_count 300
_diffrn_standards_interval_time 75
_diffrn_standards_number 2
_exptl_absorpt_coefficient_mu 16.137
_exptl_absorpt_correction_T_max 0.468
_exptl_absorpt_correction_T_min 0.085
_exptl_absorpt_correction_type numerical
_exptl_absorpt_process_details 'after shape optimisation Ref.'
_exptl_crystal_colour black
_exptl_crystal_density_diffrn 5.164
_exptl_crystal_density_meas ?
_exptl_crystal_density_method 'not measured'
_exptl_crystal_description plate
_exptl_crystal_F_000 1454
_exptl_crystal_size_max 0.33
_exptl_crystal_size_mid 0.15
_exptl_crystal_size_min 0.05
_refine_diff_density_max 0.85
_refine_diff_density_min -0.68
_refine_ls_extinction_coef 0.00828(18)
_refine_ls_extinction_expression Fc^*^=kFc[1+0.001xFc^2^\l^3^/sin(2\q)]^-1/4^
_refine_ls_extinction_method 'SHELXL97 (Sheldrick, 1997)'
_refine_ls_goodness_of_fit_ref 1.300
_refine_ls_hydrogen_treatment none
_refine_ls_matrix_type full
_refine_ls_number_parameters 62
_refine_ls_number_reflns 687
_refine_ls_number_restraints 1
_refine_ls_restrained_S_all 1.299
_refine_ls_R_factor_all 0.026
_refine_ls_R_factor_gt 0.023
_refine_ls_shift/su_max 0.005
_refine_ls_shift/su_mean 0.005
_refine_ls_structure_factor_coef Fsqd
_refine_ls_weighting_details 'calc w = 1/[\s^2^(Fo^2^)+(0.0178P)^2^+2.9005P] where P=(Fo^2^+2Fc^2^)/3'
_refine_ls_weighting_scheme calc
_refine_ls_wR_factor_gt 0.055
_refine_ls_wR_factor_ref 0.056
_reflns_number_gt 659
_reflns_number_total 687
_reflns_threshold_expression I>2\s(I)
_cod_data_source_file sk1585.cif
_cod_data_source_block I
_cod_depositor_comments
;
The following automatic conversions were performed:

'_exptl_crystal_density_meas' value 'not measured' was changed to '?'
- the value is perceived as not measured.

Automatic conversion script
Id: cif_fix_values 3008 2015-01-20 13:52:24Z robertas 
;
_cod_database_code 2013050
_cod_database_fobs_code 2013050

loop_
_symmetry_equiv_pos_as_xyz
'x, y, z'
'-x, -y, z+1/2'
'-y, -x, -z+1/2'
'y, x, -z'
'x-y, -y, -z'
'-x+y, y, -z+1/2'
'x, x-y, -z+1/2'
'-x, -x+y, -z'
'-y, x-y, z'
'y, -x+y, z+1/2'
'x-y, x, z+1/2'
'-x+y, -x, z'
'-x, -y, -z'
'x, y, -z-1/2'
'y, x, z-1/2'
'-y, -x, z'
'-x+y, y, z'
'x-y, -y, z-1/2'
'-x, -x+y, z-1/2'
'x, x-y, z'
'y, -x+y, -z'
'-y, x-y, -z-1/2'
'-x+y, -x, -z-1/2'
'x-y, x, -z'

loop_
_atom_site_label
_atom_site_fract_x
_atom_site_fract_y
_atom_site_fract_z
_atom_site_U_iso_or_equiv
_atom_site_adp_type
_atom_site_calc_flag
_atom_site_refinement_flags
_atom_site_occupancy
_atom_site_disorder_assembly
_atom_site_disorder_group
_atom_site_type_symbol
Sr 0.0 0.0 0.25 0.01301(10) Uani d S 1 . . Sr
Fe1 0.5 1.0 0.0 0.00701(8) Uani d SP 0.66667 . . Fe
Co1 0.5 1.0 0.0 0.00701(8) Uani d SP 0.33333 . . Co
Fe2 0.0 0.0 0.056350(14) 0.00632(9) Uani d SP 0.64430(10) . . Fe
Zn2 0.0 0.0 0.056350(14) 0.00632(9) Uani d SP 0.35570(10) . . Zn
Fe3 0.3333 0.6667 -0.074897(15) 0.00573(10) Uani d S 1 . . Fe
Fe4 0.3333 0.6667 0.093675(15) 0.00531(10) Uani d SP 0.85570(10) . . Fe
Zn4 0.3333 0.6667 0.093675(15) 0.00531(10) Uani d SP 0.14430(10) . . Zn
Fe5 0.83562(3) 1.67123(6) 0.151283(9) 0.00552(6) Uani d S 1 . . Fe
Fe6 0.3333 0.6667 0.208509(16) 0.00529(10) Uani d S 1 . . Fe
Fe7 0.3333 0.6667 -0.25459(4) 0.0041(2) Uani d SP 0.5 . . Fe
O1 0.82328(14) 1.6466(3) 0.03606(4) 0.0072(3) Uani d S 1 . . O
O2 0.3333 0.6667 0.03487(8) 0.0084(5) Uani d S 1 . . O
O3 0.51093(14) 1.0219(3) 0.11089(4) 0.0059(3) Uani d S 1 . . O
O4 0.0 0.0 0.11408(8) 0.0072(5) Uani d S 1 . . O
O5 0.16277(15) 0.3255(3) 0.18041(5) 0.0075(3) Uani d S 1 . . O
O6 0.3333 0.6667 -0.18063(8) 0.0058(5) Uani d S 1 . . O
O7 0.4854(2) 0.9709(4) 0.25 0.0085(4) Uani d S 1 . . O

loop_
_atom_site_aniso_label
_atom_site_aniso_U_11
_atom_site_aniso_U_22
_atom_site_aniso_U_33
_atom_site_aniso_U_12
_atom_site_aniso_U_13
_atom_site_aniso_U_23
Sr 0.01438(13) 0.01438(13) 0.0103(2) 0.00719(7) 0.0 0.0
Fe1 0.00781(12) 0.00714(17) 0.00585(15) 0.00357(8) -0.00033(7) -0.00067(15)
Co1 0.00781(12) 0.00714(17) 0.00585(15) 0.00357(8) -0.00033(7) -0.00067(15)
Fe2 0.00690(12) 0.00690(12) 0.00515(19) 0.00345(6) 0.0 0.0
Zn2 0.00690(12) 0.00690(12) 0.00515(19) 0.00345(6) 0.0 0.0
Fe3 0.00640(13) 0.00640(13) 0.0044(2) 0.00320(6) 0.0 0.0
Fe4 0.00527(12) 0.00527(12) 0.0054(2) 0.00264(6) 0.0 0.0
Zn4 0.00527(12) 0.00527(12) 0.0054(2) 0.00264(6) 0.0 0.0
Fe5 0.00576(9) 0.00483(12) 0.00567(11) 0.00242(6) -0.00012(5) -0.00024(10)
Fe6 0.00573(12) 0.00573(12) 0.0044(2) 0.00286(6) 0.0 0.0
Fe7 0.00484(19) 0.00484(19) 0.0027(6) 0.00242(9) 0.0 0.0
O1 0.0080(4) 0.0076(6) 0.0059(6) 0.0038(3) 0.0007(3) 0.0015(5)
O2 0.0097(7) 0.0097(7) 0.0058(11) 0.0048(3) 0.0 0.0
O3 0.0074(4) 0.0060(6) 0.0038(5) 0.0030(3) 0.0002(3) 0.0005(5)
O4 0.0088(6) 0.0088(6) 0.0042(10) 0.0044(3) 0.0 0.0
O5 0.0073(4) 0.0085(7) 0.0070(6) 0.0042(3) -0.0010(3) -0.0019(5)
O6 0.0048(6) 0.0048(6) 0.0078(11) 0.0024(3) 0.0 0.0
O7 0.0135(7) 0.0060(9) 0.0036(8) 0.0030(5) 0.0 0.0

loop_
_atom_type_symbol
_atom_type_description
_atom_type_scat_dispersion_real
_atom_type_scat_dispersion_imag
_atom_type_scat_source
Fe Fe 0.3463 0.8444 'International Tables Vol C Tables 4.2.6.8 and 6.1.1.4'
O O 0.0106 0.0060 'International Tables Vol C Tables 4.2.6.8 and 6.1.1.4'
Sr Sr -1.5307 3.2498 'International Tables Vol C Tables 4.2.6.8 and 6.1.1.4'
Zn Zn 0.2839 1.4301 'International Tables Vol C Tables 4.2.6.8 and 6.1.1.4'
Co Co 0.3494 0.9721 'International Tables Vol C Tables 4.2.6.8 and 6.1.1.4'

loop_
_geom_angle_atom_site_label_1
_geom_angle_atom_site_label_2
_geom_angle_atom_site_label_3
_geom_angle_site_symmetry_1
_geom_angle_site_symmetry_3
_geom_angle
_geom_angle_publ_flag
O5 Sr O5 16 20 61.38(5) no
O5 Sr O5 16 . 61.38(5) no
O5 Sr O5 20 . 61.38(5) no
O5 Sr O5 16 14_556 145.73(3) no
O5 Sr O5 20 14_556 145.73(3) no
O5 Sr O5 . 14_556 107.78(6) no
O5 Sr O5 16 7 145.73(3) no
O5 Sr O5 20 7 107.78(6) no
O5 Sr O5 . 7 145.73(3) no
O5 Sr O5 14_556 7 61.38(5) no
O5 Sr O5 16 3 107.78(6) no
O5 Sr O5 20 3 145.73(3) no
O5 Sr O5 . 3 145.73(3) no
O5 Sr O5 14_556 3 61.38(5) no
O5 Sr O5 7 3 61.38(5) no
O5 Sr O7 16 7_565 119.66(3) no
O5 Sr O7 20 7_565 91.70(2) no
O5 Sr O7 . 7_565 58.36(3) no
O5 Sr O7 14_556 7_565 58.36(3) no
O5 Sr O7 7 7_565 91.70(2) no
O5 Sr O7 3 7_565 119.66(3) no
O5 Sr O7 16 7_455 58.36(3) no
O5 Sr O7 20 7_455 91.70(2) no
O5 Sr O7 . 7_455 119.66(3) no
O5 Sr O7 14_556 7_455 119.66(3) no
O5 Sr O7 7 7_455 91.70(2) no
O5 Sr O7 3 7_455 58.36(3) no
O7 Sr O7 7_565 7_455 174.22(8) no
O5 Sr O7 16 3_655 91.70(3) no
O5 Sr O7 20 3_655 58.36(3) no
O5 Sr O7 . 3_655 119.66(3) no
O5 Sr O7 14_556 3_655 119.66(3) no
O5 Sr O7 7 3_655 58.36(3) no
O5 Sr O7 3 3_655 91.70(3) no
O7 Sr O7 7_565 3_655 120.0000(10) no
O7 Sr O7 7_455 3_655 65.78(8) no
O5 Sr O7 16 1_545 119.66(3) no
O5 Sr O7 20 1_545 58.36(3) no
O5 Sr O7 . 1_545 91.70(3) no
O5 Sr O7 14_556 1_545 91.70(3) no
O5 Sr O7 7 1_545 58.36(3) no
O5 Sr O7 3 1_545 119.66(3) no
O7 Sr O7 7_565 1_545 65.78(8) no
O7 Sr O7 7_455 1_545 120.0000(10) no
O7 Sr O7 3_655 1_545 54.22(8) no
O5 Sr O7 16 3_665 91.70(2) no
O5 Sr O7 20 3_665 119.66(3) no
O5 Sr O7 . 3_665 58.36(3) no
O5 Sr O7 14_556 3_665 58.36(3) no
O5 Sr O7 7 3_665 119.66(3) no
O5 Sr O7 3 3_665 91.70(2) no
O7 Sr O7 7_565 3_665 54.22(8) no
O7 Sr O7 7_455 3_665 120 no
O7 Sr O7 3_655 3_665 174.22(8) no
O7 Sr O7 1_545 3_665 120 no
O5 Sr O7 16 1_445 58.36(3) no
O5 Sr O7 20 1_445 119.66(3) no
O5 Sr O7 . 1_445 91.70(2) no
O5 Sr O7 14_556 1_445 91.70(2) no
O5 Sr O7 7 1_445 119.66(3) no
O5 Sr O7 3 1_445 58.36(3) no
O7 Sr O7 7_565 1_445 120 no
O7 Sr O7 7_455 1_445 54.22(8) no
O7 Sr O7 3_655 1_445 120 no
O7 Sr O7 1_545 1_445 174.22(8) no
O7 Sr O7 3_665 1_445 65.78(8) no
O1 Fe1 O1 8_655 20_575 180.00(6) no
O1 Fe1 O1 8_655 4_455 85.97(8) no
O1 Fe1 O1 20_575 4_455 94.03(8) no
O1 Fe1 O1 8_655 16_775 94.03(8) no
O1 Fe1 O1 20_575 16_775 85.97(8) no
O1 Fe1 O1 4_455 16_775 180.00(7) no
O1 Fe1 O2 8_655 13_675 92.58(5) no
O1 Fe1 O2 20_575 13_675 87.42(5) no
O1 Fe1 O2 4_455 13_675 92.58(5) no
O1 Fe1 O2 16_775 13_675 87.42(5) no
O1 Fe1 O2 8_655 . 87.42(5) no
O1 Fe1 O2 20_575 . 92.58(5) no
O1 Fe1 O2 4_455 . 87.42(5) no
O1 Fe1 O2 16_775 . 92.58(5) no
O2 Fe1 O2 13_675 . 180.00(12) no
O4 Fe2 O1 . 1_435 110.21(4) no
O4 Fe2 O1 . 16_765 110.21(4) no
O1 Fe2 O1 1_435 16_765 108.72(5) no
O4 Fe2 O1 . 20_465 110.21(4) no
O1 Fe2 O1 1_435 20_465 108.72(5) no
O1 Fe2 O1 16_765 20_465 108.72(5) no
O3 Fe3 O3 4_455 13_675 88.18(6) no
O3 Fe3 O3 4_455 8_655 88.18(6) no
O3 Fe3 O3 13_675 8_655 88.18(6) no
O3 Fe3 O1 4_455 8_655 93.22(4) no
O3 Fe3 O1 13_675 8_655 93.22(4) no
O3 Fe3 O1 8_655 8_655 178.05(6) no
O3 Fe3 O1 4_455 4_455 178.05(6) no
O3 Fe3 O1 13_675 4_455 93.22(4) no
O3 Fe3 O1 8_655 4_455 93.22(4) no
O1 Fe3 O1 8_655 4_455 85.35(6) no
O3 Fe3 O1 4_455 13_675 93.22(4) no
O3 Fe3 O1 13_675 13_675 178.05(6) no
O3 Fe3 O1 8_655 13_675 93.22(4) no
O1 Fe3 O1 8_655 13_675 85.35(6) no
O1 Fe3 O1 4_455 13_675 85.35(6) no
O3 Fe4 O3 . 16_665 111.59(4) no
O3 Fe4 O3 . 20_565 111.59(4) no
O3 Fe4 O3 16_665 20_565 111.59(4) no
O3 Fe4 O2 . . 107.26(4) no
O3 Fe4 O2 16_665 . 107.26(4) no
O3 Fe4 O2 20_565 . 107.26(4) no
O5 Fe5 O5 20_675 16_675 96.89(9) no
O5 Fe5 O6 20_675 13_675 98.26(6) no
O5 Fe5 O6 16_675 13_675 98.26(6) no
O5 Fe5 O4 20_675 1_675 86.25(5) no
O5 Fe5 O4 16_675 1_675 86.25(5) no
O6 Fe5 O4 13_675 1_675 173.14(9) no
O5 Fe5 O3 20_675 16_775 90.95(6) no
O5 Fe5 O3 16_675 16_775 170.74(6) no
O6 Fe5 O3 13_675 16_775 85.44(6) no
O4 Fe5 O3 1_675 16_775 89.35(5) no
O5 Fe5 O3 20_675 20_575 170.74(6) no
O5 Fe5 O3 16_675 20_575 90.95(6) no
O6 Fe5 O3 13_675 20_575 85.44(6) no
O4 Fe5 O3 1_675 20_575 89.35(5) no
O3 Fe5 O3 16_775 20_575 80.84(8) no
O5 Fe6 O5 20_565 . 99.95(6) no
O5 Fe6 O5 20_565 16_665 99.95(6) no
O5 Fe6 O5 . 16_665 99.95(6) no
O5 Fe6 O7 20_565 . 88.55(4) no
O5 Fe6 O7 . . 166.67(6) no
O5 Fe6 O7 16_665 . 88.55(4) no
O5 Fe6 O7 20_565 3_665 88.55(4) no
O5 Fe6 O7 . 3_665 88.55(4) no
O5 Fe6 O7 16_665 3_665 166.66(6) no
O7 Fe6 O7 . 3_665 81.36(6) no
O5 Fe6 O7 20_565 7_565 166.66(6) no
O5 Fe6 O7 . 7_565 88.55(4) no
O5 Fe6 O7 16_665 7_565 88.55(4) no
O7 Fe6 O7 . 7_565 81.36(6) no
O7 Fe6 O7 3_665 7_565 81.36(6) no
O7 Fe7 O7 13_675 15_455 119.351(10) no
O7 Fe7 O7 13_675 19_655 119.351(10) no
O7 Fe7 O7 15_455 19_655 119.351(10) no
O7 Fe7 O6 13_675 14 94.64(4) no
O7 Fe7 O6 15_455 14 94.64(4) no
O7 Fe7 O6 19_655 14 94.64(4) no
Fe2 O1 Fe1 1_675 8_665 123.13(5) no
Fe2 O1 Fe1 1_675 8_665 123.13(5) no
Fe2 O1 Fe1 1_675 8_665 123.13(5) no
Fe2 O1 Fe1 1_675 8_665 123.13(5) no
Fe2 O1 Fe1 1_675 4_565 123.13(5) no
Fe2 O1 Fe1 1_675 4_565 123.13(5) no
Fe1 O1 Fe1 8_665 4_565 93.03(6) no
Fe1 O1 Fe1 8_665 4_565 93.03(6) no
Fe2 O1 Fe1 1_675 4_565 123.13(5) no
Fe2 O1 Fe1 1_675 4_565 123.13(5) no
Fe1 O1 Fe1 8_665 4_565 93.03(6) no
Fe1 O1 Fe1 8_665 4_565 93.03(6) no
Fe2 O1 Fe3 1_675 13_675 121.29(7) no
Fe2 O1 Fe3 1_675 13_675 121.29(7) no
Fe1 O1 Fe3 8_665 13_675 94.21(5) no
Fe1 O1 Fe3 8_665 13_675 94.21(5) no
Fe1 O1 Fe3 4_565 13_675 94.21(5) no
Fe1 O1 Fe3 4_565 13_675 94.21(5) no
Fe4 O2 Fe1 . 4_455 123.86(6) no
Fe4 O2 Fe1 . 4_455 123.86(6) no
Fe4 O2 Fe1 . . 123.86(6) no
Fe1 O2 Fe1 4_455 . 91.97(9) no
Fe1 O2 Fe1 4_455 . 91.97(9) no
Fe4 O2 Fe1 . 8_655 123.86(6) no
Fe1 O2 Fe1 4_455 8_655 91.97(9) no
Fe1 O2 Fe1 4_455 8_655 91.97(9) no
Fe1 O2 Fe1 . 8_655 91.97(9) no
Fe4 O2 Fe1 . 8_655 123.86(6) no
Fe1 O2 Fe1 4_455 8_655 91.97(9) no
Fe1 O2 Fe1 4_455 8_655 91.97(9) no
Fe1 O2 Fe1 . 8_655 91.97(9) no
Fe4 O3 Fe3 . 13_675 126.20(8) no
Fe4 O3 Fe5 . 16_775 120.79(5) no
Fe3 O3 Fe5 13_675 16_775 95.48(5) no
Fe4 O3 Fe5 . 20_575 120.79(5) no
Fe3 O3 Fe5 13_675 20_575 95.48(5) no
Fe5 O3 Fe5 16_775 20_575 89.41(6) no
Fe2 O4 Fe5 . 16_765 125.97(6) no
Fe2 O4 Fe5 . 20_465 125.97(6) no
Fe5 O4 Fe5 16_765 20_465 89.00(8) no
Fe2 O4 Fe5 . 1_435 125.97(6) no
Fe5 O4 Fe5 16_765 1_435 89.00(8) no
Fe5 O4 Fe5 20_465 1_435 89.00(8) no
Fe5 O5 Fe5 20_465 16_765 98.18(7) no
Fe5 O5 Fe6 20_465 . 127.58(4) no
Fe5 O5 Fe6 16_765 . 127.58(4) no
Fe5 O5 Sr 20_465 . 98.54(5) no
Fe5 O5 Sr 16_765 . 98.54(5) no
Fe6 O5 Sr . . 98.27(6) no
Fe5 O6 Fe5 8_655 4_455 98.33(9) no
Fe5 O6 Fe5 8_655 13_675 98.33(9) no
Fe5 O6 Fe5 4_455 13_675 98.33(9) no
Fe5 O6 Fe7 8_655 14 119.12(7) no
Fe5 O6 Fe7 4_455 14 119.12(7) no
Fe5 O6 Fe7 13_675 14 119.12(7) no
Fe7 O7 Fe6 2_675 . 134.18(5) no
Fe7 O7 Fe6 13_675 . 143.47(6) no
Fe7 O7 Fe6 2_675 14_556 143.47(6) no
Fe7 O7 Fe6 13_675 14_556 134.18(5) no
Fe6 O7 Fe6 . 14_556 82.36(8) no
Fe7 O7 Sr 2_675 1_565 87.12(4) no
Fe7 O7 Sr 13_675 1_565 87.12(4) no
Fe6 O7 Sr . 1_565 92.17(3) no
Fe6 O7 Sr 14_556 1_565 92.17(3) no
Fe7 O7 Sr 2_675 1_665 87.12(4) no
Fe7 O7 Sr 13_675 1_665 87.12(4) no
Fe6 O7 Sr . 1_665 92.17(3) no
Fe6 O7 Sr 14_556 1_665 92.17(3) no
Sr O7 Sr 1_565 1_665 174.22(8) no

loop_
_geom_bond_atom_site_label_1
_geom_bond_atom_site_label_2
_geom_bond_site_symmetry_2
_geom_bond_distance
_geom_bond_publ_flag
Sr O5 16 2.8235(16) no
Sr O5 20 2.8235(16) no
Sr O5 . 2.8235(16) no
Sr O5 14_556 2.8235(16) no
Sr O5 7 2.8235(16) no
Sr O5 3 2.8235(16) no
Sr O7 7_565 2.955(3) no
Sr O7 7_455 2.955(3) no
Sr O7 3_655 2.955(3) no
Sr O7 1_545 2.955(3) no
Sr O7 3_665 2.955(3) no
Sr O7 1_445 2.955(3) no
Fe1 O1 8_655 2.0336(10) no
Fe1 O1 20_575 2.0336(10) no
Fe1 O1 4_455 2.0336(10) no
Fe1 O1 16_775 2.0336(10) no
Fe1 O2 13_675 2.0517(15) no
Fe1 O2 . 2.0517(15) no
Fe1 Fe1 4_455 2.9510(5) no
Fe1 Fe1 4_565 2.9510(5) no
Fe1 Fe1 4_455 2.9510(5) no
Fe1 Fe1 4_565 2.9510(5) no
Fe1 Fe1 8_665 2.9510(5) no
Fe1 Fe1 8_655 2.9510(5) no
Fe2 O4 . 1.892(3) no
Fe2 O1 1_435 1.9251(15) no
Fe2 O1 16_765 1.9251(15) no
Fe2 O1 20_465 1.9251(15) no
Fe3 O3 4_455 1.9815(15) no
Fe3 O3 13_675 1.9815(15) no
Fe3 O3 8_655 1.9815(15) no
Fe3 O1 8_655 2.0455(15) no
Fe3 O1 4_455 2.0455(15) no
Fe3 O1 13_675 2.0455(15) no
Fe3 Fe1 4_455 2.9884(8) no
Fe3 Fe1 8_655 2.9884(8) no
Fe4 O3 . 1.9012(15) no
Fe4 O3 16_665 1.9012(15) no
Fe4 O3 20_565 1.9012(15) no
Fe4 O2 . 1.928(3) no
Fe5 O5 20_675 1.9257(10) no
Fe5 O5 16_675 1.9257(10) no
Fe5 O6 13_675 1.9769(14) no
Fe5 O4 1_675 2.0763(15) no
Fe5 O3 16_775 2.1263(11) no
Fe5 O3 20_575 2.1263(11) no
Fe5 Fe5 16_885 2.9106(7) no
Fe5 Fe5 20_585 2.9106(7) no
Fe5 Sr 1_675 3.6463(9) no
Fe6 O5 20_565 1.9719(15) no
Fe6 O5 . 1.9719(15) no
Fe6 O5 16_665 1.9719(16) no
Fe6 O7 . 2.0657(17) no
Fe6 O7 3_665 2.0657(17) no
Fe6 O7 7_565 2.0657(17) no
Fe6 Fe6 14_556 2.7202(13) no
Fe7 O7 13_675 1.859(2) no
Fe7 O7 15_455 1.859(2) no
Fe7 O7 19_655 1.859(2) no
Fe7 O6 14 2.124(3) no
